data_1525531
loop_
_publ_author_name
'van Laar, B.'

_publ_section_title
;
 The magnetic structure of Co Pt
;
_journal_name_full 'Journal de Physique (Paris)'
_journal_page_first 600
_journal_page_last 603
_journal_volume 25
_journal_year 1964
_chemical_formula_sum 'Co0.5 Pt0.5'
_chemical_name_systematic '(Co0.5 Pt0.5)'
_space_group_IT_number 123
_symmetry_space_group_name_Hall '-P 4 2'
_symmetry_space_group_name_H-M 'P 4/m m m'
_cell_angle_alpha 90
_cell_angle_beta 90
_cell_angle_gamma 90
_cell_formula_units_Z 2
_cell_length_a 2.677
_cell_length_b 2.677
_cell_length_c 3.865
_cell_volume 27.698
_citation_journal_id_ASTM JOPQAG
_cod_data_source_file vanLaar_JOPQAG_1964_1188.cif
_cod_data_source_block Co0.5Pt0.5
_cod_original_cell_volume 27.69786
_cod_database_code 1525531

loop_
_symmetry_equiv_pos_as_xyz
x,y,z
-y,x,z
-x,-y,z
y,-x,z
x,-y,-z
y,x,-z
-x,y,-z
-y,-x,-z
-x,-y,-z
y,-x,-z
x,y,-z
-y,x,-z
-x,y,z
-y,-x,z
x,-y,z
y,x,z

loop_
_atom_site_label
_atom_site_type_symbol
_atom_site_fract_x
_atom_site_fract_y
_atom_site_fract_z
_atom_site_occupancy
_atom_site_U_iso_or_equiv
Pt2 Pt 0.5 0.5 0.5 0.92 0.0
Co1 Co 0 0 0 0.92 0.0
Pt1 Pt 0 0 0 0.08 0.0
Co2 Co 0.5 0.5 0.5 0.08 0.0
